data_2013002
loop_
_publ_author_name
'Zheng, Xiang-Jun'
'Zhao, Hui-Chun'
'Jin, Lin-Pei'

_publ_section_title
;
 Fleroxacin hydrochloride hydrate
;
_journal_issue 10
_journal_name_full 'Acta Crystallographica Section C'
_journal_page_first o596
_journal_page_last o597
_journal_paper_doi 10.1107/S0108270102014968
_journal_volume 58
_journal_year 2002
_chemical_formula_moiety 'C17 H19 F3 N3 O3 + , Cl - , H2 O'
_chemical_formula_sum 'C17 H21 Cl F3 N3 O4'
_chemical_formula_weight 423.82
_chemical_melting_point .552E-305
_chemical_name_common 'fleroxacin hydrochloride hydrate'
_chemical_name_systematic
;
4-[3-carboxy-6,8-difluoro-1-(2-fluoroethyl)-1,4-dihydro-4-oxo-7-quinolyl]-
1-methylpiperazinium chloride hydrate
;
_space_group_IT_number 14
_symmetry_cell_setting monoclinic
_symmetry_space_group_name_Hall '-P 2ybc'
_symmetry_space_group_name_H-M 'P 1 21/c 1'
_atom_sites_solution_hydrogens geom
_atom_sites_solution_primary direct
_atom_sites_solution_secondary difmap
_audit_creation_method SHELXL97
_cell_angle_alpha 90
_cell_angle_beta 104.184(10)
_cell_angle_gamma 90
_cell_formula_units_Z 4
_cell_length_a 12.961(8)
_cell_length_b 7.979(5)
_cell_length_c 18.113(11)
_cell_measurement_reflns_used 7320
_cell_measurement_temperature 293(2)
_cell_measurement_theta_max 25.03
_cell_measurement_theta_min 1.62
_cell_volume 1816.1(19)
_computing_cell_refinement SMART
_computing_data_collection 'SMART (Bruker, Year?)'
_computing_data_reduction 'SHELXTL (Sheldrick, 1998)'
_computing_molecular_graphics SHELXTL
_computing_publication_material SHELXTL
_computing_structure_refinement 'SHELXL97 (Sheldrick, 1997)'
_computing_structure_solution 'SHELXS97 (Sheldrick, 1997)'
_diffrn_ambient_temperature 293(2)
_diffrn_measured_fraction_theta_full 1.000
_diffrn_measured_fraction_theta_max 1.000
_diffrn_measurement_device_type 'Make Model CCD area-detector'
_diffrn_measurement_method '\f and \w'
_diffrn_radiation_monochromator graphite
_diffrn_radiation_source 'fine-focus sealed tube'
_diffrn_radiation_type MoK\a
_diffrn_radiation_wavelength 0.71073
_diffrn_reflns_av_R_equivalents 0.032
_diffrn_reflns_av_sigmaI/netI 0.042
_diffrn_reflns_limit_h_max 14
_diffrn_reflns_limit_h_min -15
_diffrn_reflns_limit_k_max 6
_diffrn_reflns_limit_k_min -9
_diffrn_reflns_limit_l_max 21
_diffrn_reflns_limit_l_min -19
_diffrn_reflns_number 7320
_diffrn_reflns_theta_full 25.03
_diffrn_reflns_theta_max 25.03
_diffrn_reflns_theta_min 1.62
_diffrn_standards_decay_% 0
_diffrn_standards_interval_time 0
_diffrn_standards_number 0
_exptl_absorpt_coefficient_mu 0.271
_exptl_absorpt_correction_T_max 0.948
_exptl_absorpt_correction_T_min 0.923
_exptl_absorpt_correction_type multi-scan
_exptl_absorpt_process_details '(SADABS; Sheldrick, 1996)'
_exptl_crystal_colour 'light yellow'
_exptl_crystal_density_diffrn 1.550
_exptl_crystal_density_meas ?
_exptl_crystal_density_method 'not measured'
_exptl_crystal_description plate
_exptl_crystal_F_000 880
_exptl_crystal_size_max 0.30
_exptl_crystal_size_mid 0.25
_exptl_crystal_size_min 0.20
_refine_diff_density_max 0.32
_refine_diff_density_min -0.22
_refine_ls_extinction_method none
_refine_ls_goodness_of_fit_ref 1.006
_refine_ls_hydrogen_treatment mixed
_refine_ls_matrix_type full
_refine_ls_number_parameters 263
_refine_ls_number_reflns 3209
_refine_ls_number_restraints 3
_refine_ls_restrained_S_all 1.008
_refine_ls_R_factor_all 0.067
_refine_ls_R_factor_gt 0.038
_refine_ls_shift/su_max 0.006
_refine_ls_shift/su_mean 0.000
_refine_ls_structure_factor_coef Fsqd
_refine_ls_weighting_details 'calc w = 1/[\s^2^(Fo^2^)+(0.0490P)^2^] where P=(Fo^2^+2Fc^2^)/3'
_refine_ls_weighting_scheme calc
_refine_ls_wR_factor_gt 0.089
_refine_ls_wR_factor_ref 0.100
_reflns_number_gt 2103
_reflns_number_total 3209
_reflns_threshold_expression I>2\s(I)
_cod_data_source_file ta1382.cif
_cod_data_source_block I
_cod_depositor_comments
;
The following automatic conversions were performed:
'_symmetry_cell_setting' value 'Monoclinic' changed to 'monoclinic'
according to '/home/saulius/struct/CIF-dictionaries/cif_core.dic'
dictionary named 'cif_core.dic' version 2.4.1 from 2010-06-29.

Automatic conversion script
Id: cif_fix_enum 1527 2010-12-29 10:47:43Z saulius 

The following automatic conversions were performed:

'_symmetry_cell_setting' value 'Monoclinic' changed to 'monoclinic'
according to /home/saulius/struct/CIF-dictionaries/cif_core.dic
dictionary named 'cif_core.dic' version 2.4.1 from 2010-06-29.

Automatic conversion script
Id: cif_fix_values 1715 2011-07-08 13:25:40Z adriana 

The following automatic conversions were performed:

'_exptl_crystal_density_meas' value 'not measured' was changed to '?'
- the value is perceived as not measured.

Automatic conversion script
Id: cif_fix_values 3008 2015-01-20 13:52:24Z robertas 
;
_cod_original_sg_symbol_H-M 'P 21/c'
_cod_database_code 2013002
_cod_database_fobs_code 2013002

loop_
_symmetry_equiv_pos_as_xyz
'x, y, z'
'-x, y+1/2, -z+1/2'
'-x, -y, -z'
'x, -y-1/2, z-1/2'

loop_
_atom_site_label
_atom_site_fract_x
_atom_site_fract_y
_atom_site_fract_z
_atom_site_U_iso_or_equiv
_atom_site_adp_type
_atom_site_calc_flag
_atom_site_refinement_flags
_atom_site_occupancy
_atom_site_disorder_assembly
_atom_site_disorder_group
_atom_site_type_symbol
F1 0.30649(10) 0.42751(16) -0.03141(7) 0.0480(4) Uani d . 1 . . F
F2 0.20227(9) 0.08553(15) 0.14874(7) 0.0392(3) Uani d . 1 . . F
F3 -0.06282(11) 0.33299(18) 0.19962(8) 0.0578(4) Uani d . 1 . . F
N1 -0.01656(13) 0.1435(2) 0.07711(9) 0.0287(4) Uani d . 1 . . N
N2 0.36572(14) 0.2335(2) 0.09522(10) 0.0339(5) Uani d . 1 . . N
N3 0.58899(14) 0.2668(2) 0.15901(10) 0.0357(5) Uani d . 1 . . N
H3A 0.6081 0.1576 0.1682 0.043 Uiso calc R 1 . . H
C1 -0.25737(18) 0.2444(3) -0.07653(13) 0.0362(6) Uani d . 1 . . C
C2 -0.14409(17) 0.2377(3) -0.03491(12) 0.0306(5) Uani d . 1 . . C
C3 -0.06400(17) 0.3163(3) -0.06467(12) 0.0317(5) Uani d . 1 . . C
C4 0.04459(16) 0.2960(2) -0.02017(11) 0.0279(5) Uani d . 1 . . C
C5 0.06800(16) 0.2083(2) 0.04974(12) 0.0264(5) Uani d . 1 . . C
C6 -0.11704(17) 0.1594(3) 0.03428(12) 0.0307(5) Uani d . 1 . . C
H6 -0.1716 0.1140 0.0531 0.037 Uiso calc R 1 . . H
C7 -0.00443(18) 0.0801(3) 0.15613(12) 0.0349(5) Uani d . 1 . . C
H7A 0.0521 -0.0027 0.1674 0.042 Uiso calc R 1 . . H
H7B -0.0699 0.0256 0.1598 0.042 Uiso calc R 1 . . H
C8 0.02102(19) 0.2194(3) 0.21361(13) 0.0441(6) Uani d . 1 . . C
H8A 0.0317 0.1741 0.2646 0.053 Uiso calc R 1 . . H
H8B 0.0860 0.2755 0.2099 0.053 Uiso calc R 1 . . H
C9 0.17591(17) 0.1851(2) 0.08573(11) 0.0283(5) Uani d . 1 . . C
C10 0.25941(16) 0.2518(2) 0.05999(12) 0.0282(5) Uani d . 1 . . C
C11 0.22898(17) 0.3470(3) -0.00770(12) 0.0320(5) Uani d . 1 . . C
C12 0.12699(17) 0.3653(3) -0.04726(12) 0.0324(5) Uani d . 1 . . C
H12 0.1115 0.4245 -0.0929 0.039 Uiso calc R 1 . . H
C13 0.44228(17) 0.1808(3) 0.05222(13) 0.0354(6) Uani d . 1 . . C
H13A 0.4110 0.1940 -0.0019 0.042 Uiso calc R 1 . . H
H13B 0.4597 0.0634 0.0621 0.042 Uiso calc R 1 . . H
C14 0.54216(17) 0.2852(3) 0.07522(12) 0.0372(6) Uani d . 1 . . C
H14A 0.5932 0.2485 0.0474 0.045 Uiso calc R 1 . . H
H14B 0.5255 0.4019 0.0630 0.045 Uiso calc R 1 . . H
C15 0.50829(17) 0.3076(3) 0.20329(13) 0.0386(6) Uani d . 1 . . C
H15A 0.4920 0.4263 0.1984 0.046 Uiso calc R 1 . . H
H15B 0.5386 0.2841 0.2568 0.046 Uiso calc R 1 . . H
C16 0.40651(17) 0.2090(3) 0.17677(12) 0.0377(6) Uani d . 1 . . C
H16A 0.4201 0.0909 0.1877 0.045 Uiso calc R 1 . . H
H16B 0.3544 0.2468 0.2035 0.045 Uiso calc R 1 . . H
C17 0.68666(18) 0.3709(3) 0.18475(14) 0.0481(7) Uani d . 1 . . C
H17A 0.7372 0.3414 0.1560 0.072 Uiso calc R 1 . . H
H17B 0.7173 0.3511 0.2379 0.072 Uiso calc R 1 . . H
H17C 0.6684 0.4873 0.1769 0.072 Uiso calc R 1 . . H
Cl 0.71815(6) 0.94195(9) 0.16859(5) 0.0677(3) Uani d . 1 . . Cl
O1 -0.27944(12) 0.3331(2) -0.14036(9) 0.0495(5) Uani d . 1 . . O
H1 -0.2241 0.3702 -0.1482 0.074 Uiso calc R 1 . . H
O2 -0.32762(12) 0.1736(2) -0.05476(9) 0.0494(5) Uani d . 1 . . O
O3 -0.08495(12) 0.3971(2) -0.12663(9) 0.0475(5) Uani d . 1 . . O
O4 -0.52917(16) 0.3095(2) -0.12869(11) 0.0608(5) Uani d D 1 . . O
H42 -0.4610(12) 0.261(3) -0.104(2) 0.126(14) Uiso d D 1 . . H
H41 -0.5883(16) 0.230(3) -0.138(2) 0.158(18) Uiso d D 1 . . H

loop_
_atom_site_aniso_label
_atom_site_aniso_U_11
_atom_site_aniso_U_22
_atom_site_aniso_U_33
_atom_site_aniso_U_12
_atom_site_aniso_U_13
_atom_site_aniso_U_23
F1 0.0353(8) 0.0612(9) 0.0485(9) -0.0116(6) 0.0124(6) 0.0168(7)
F2 0.0330(7) 0.0490(8) 0.0354(8) 0.0010(6) 0.0078(6) 0.0150(6)
F3 0.0535(10) 0.0592(10) 0.0628(10) 0.0079(7) 0.0180(8) -0.0104(7)
N1 0.0275(10) 0.0311(10) 0.0282(11) -0.0044(8) 0.0085(8) -0.0006(8)
N2 0.0256(10) 0.0527(12) 0.0241(10) -0.0004(9) 0.0075(8) -0.0008(8)
N3 0.0291(11) 0.0408(11) 0.0364(12) -0.0020(8) 0.0063(9) 0.0039(9)
C1 0.0333(14) 0.0389(14) 0.0353(15) -0.0015(11) 0.0061(11) -0.0080(11)
C2 0.0293(12) 0.0318(12) 0.0296(13) -0.0005(10) 0.0050(10) -0.0046(10)
C3 0.0336(13) 0.0327(12) 0.0275(13) -0.0006(10) 0.0048(10) -0.0042(10)
C4 0.0299(12) 0.0284(12) 0.0249(12) -0.0009(9) 0.0057(9) -0.0018(9)
C5 0.0288(12) 0.0242(11) 0.0276(12) -0.0022(9) 0.0094(9) -0.0046(9)
C6 0.0279(13) 0.0312(12) 0.0345(13) -0.0037(9) 0.0105(10) -0.0058(10)
C7 0.0326(13) 0.0428(14) 0.0319(13) -0.0016(10) 0.0127(10) 0.0076(10)
C8 0.0401(15) 0.0616(17) 0.0310(14) 0.0041(13) 0.0092(11) 0.0031(12)
C9 0.0320(13) 0.0292(12) 0.0233(12) -0.0004(9) 0.0062(9) 0.0035(9)
C10 0.0290(12) 0.0282(12) 0.0269(12) -0.0025(9) 0.0058(10) -0.0040(9)
C11 0.0327(13) 0.0341(13) 0.0318(13) -0.0081(10) 0.0130(10) 0.0000(10)
C12 0.0349(14) 0.0368(13) 0.0248(12) -0.0022(10) 0.0059(10) 0.0036(10)
C13 0.0325(13) 0.0442(14) 0.0306(13) 0.0008(10) 0.0098(10) -0.0035(10)
C14 0.0313(13) 0.0505(15) 0.0317(14) -0.0003(11) 0.0112(10) 0.0024(11)
C15 0.0343(13) 0.0539(15) 0.0272(13) -0.0046(11) 0.0066(10) 0.0010(11)
C16 0.0333(13) 0.0512(15) 0.0292(13) -0.0028(11) 0.0091(10) 0.0043(11)
C17 0.0293(14) 0.0618(17) 0.0493(16) -0.0108(12) 0.0025(11) 0.0040(13)
Cl 0.0456(4) 0.0556(5) 0.0988(6) 0.0038(3) 0.0116(4) 0.0026(4)
O1 0.0355(10) 0.0679(12) 0.0409(11) -0.0031(9) 0.0014(8) 0.0087(9)
O2 0.0295(10) 0.0636(12) 0.0533(11) -0.0059(8) 0.0069(8) 0.0027(9)
O3 0.0387(10) 0.0653(12) 0.0351(10) -0.0003(8) 0.0025(8) 0.0152(8)
O4 0.0493(12) 0.0639(13) 0.0685(14) 0.0028(10) 0.0131(10) 0.0075(10)

loop_
_atom_type_symbol
_atom_type_description
_atom_type_scat_dispersion_real
_atom_type_scat_dispersion_imag
_atom_type_scat_source
C C 0.0033 0.0016 'International Tables Vol C Tables 4.2.6.8 and 6.1.1.4'
H H 0.0000 0.0000 'International Tables Vol C Tables 4.2.6.8 and 6.1.1.4'
N N 0.0061 0.0033 'International Tables Vol C Tables 4.2.6.8 and 6.1.1.4'
O O 0.0106 0.0060 'International Tables Vol C Tables 4.2.6.8 and 6.1.1.4'
F F 0.0171 0.0103 'International Tables Vol C Tables 4.2.6.8 and 6.1.1.4'
Cl Cl 0.1484 0.1585 'International Tables Vol C Tables 4.2.6.8 and 6.1.1.4'

loop_
_geom_angle_atom_site_label_1
_geom_angle_atom_site_label_2
_geom_angle_atom_site_label_3
_geom_angle
_geom_angle_publ_flag
C6 N1 C5 119.25(18) y
C6 N1 C7 116.37(18) y
C5 N1 C7 123.74(17) y
C10 N2 C16 123.92(18) y
C10 N2 C13 121.02(18) y
C16 N2 C13 112.10(17) y
C17 N3 C14 111.39(17) y
C17 N3 C15 111.20(18) y
C14 N3 C15 110.97(17) y
C17 N3 H3A 107.7 ?
C14 N3 H3A 107.7 ?
C15 N3 H3A 107.7 ?
O2 C1 O1 120.8(2) y
O2 C1 C2 123.1(2) y
O1 C1 C2 116.1(2) y
C6 C2 C3 120.0(2) ?
C6 C2 C1 118.9(2) ?
C3 C2 C1 121.0(2) ?
O3 C3 C2 122.8(2) ?
O3 C3 C4 121.2(2) ?
C2 C3 C4 115.96(19) ?
C12 C4 C5 119.80(19) ?
C12 C4 C3 118.88(19) ?
C5 C4 C3 121.3(2) ?
C9 C5 N1 124.17(19) ?
C9 C5 C4 116.90(19) ?
N1 C5 C4 118.86(18) ?
N1 C6 C2 124.4(2) ?
N1 C6 H6 117.8 ?
C2 C6 H6 117.8 ?
N1 C7 C8 111.55(18) ?
N1 C7 H7A 109.3 ?
C8 C7 H7A 109.3 ?
N1 C7 H7B 109.3 ?
C8 C7 H7B 109.3 ?
H7A C7 H7B 108.0 ?
F3 C8 C7 109.08(18) ?
F3 C8 H8A 109.9 ?
C7 C8 H8A 109.9 ?
F3 C8 H8B 109.9 ?
C7 C8 H8B 109.9 ?
H8A C8 H8B 108.3 ?
F2 C9 C10 116.70(18) ?
F2 C9 C5 118.85(18) ?
C10 C9 C5 124.41(19) ?
N2 C10 C9 125.38(19) ?
N2 C10 C11 119.58(19) ?
C9 C10 C11 115.04(18) ?
F1 C11 C12 119.3(2) ?
F1 C11 C10 117.45(18) ?
C12 C11 C10 123.2(2) ?
C11 C12 C4 120.4(2) ?
C11 C12 H12 119.8 ?
C4 C12 H12 119.8 ?
N2 C13 C14 109.99(18) ?
N2 C13 H13A 109.7 ?
C14 C13 H13A 109.7 ?
N2 C13 H13B 109.7 ?
C14 C13 H13B 109.7 ?
H13A C13 H13B 108.2 ?
N3 C14 C13 109.45(18) ?
N3 C14 H14A 109.8 ?
C13 C14 H14A 109.8 ?
N3 C14 H14B 109.8 ?
C13 C14 H14B 109.8 ?
H14A C14 H14B 108.2 ?
N3 C15 C16 112.71(19) ?
N3 C15 H15A 109.0 ?
C16 C15 H15A 109.0 ?
N3 C15 H15B 109.0 ?
C16 C15 H15B 109.0 ?
H15A C15 H15B 107.8 ?
N2 C16 C15 108.96(18) ?
N2 C16 H16A 109.9 ?
C15 C16 H16A 109.9 ?
N2 C16 H16B 109.9 ?
C15 C16 H16B 109.9 ?
H16A C16 H16B 108.3 ?
N3 C17 H17A 109.5 ?
N3 C17 H17B 109.5 ?
H17A C17 H17B 109.5 ?
N3 C17 H17C 109.5 ?
H17A C17 H17C 109.5 ?
H17B C17 H17C 109.5 ?
C1 O1 H1 109.5 ?
H42 O4 H41 113.9(15) ?

loop_
_geom_bond_atom_site_label_1
_geom_bond_atom_site_label_2
_geom_bond_site_symmetry_2
_geom_bond_distance
_geom_bond_publ_flag
F1 C11 . 1.348(2) y
F2 C9 . 1.364(2) y
F3 C8 . 1.390(3) y
N1 C6 . 1.349(3) y
N1 C5 . 1.407(3) y
N1 C7 . 1.490(3) y
N2 C10 . 1.377(3) y
N2 C16 . 1.455(3) y
N2 C13 . 1.465(3) y
N3 C17 . 1.490(3) y
N3 C14 . 1.497(3) y
N3 C15 . 1.501(3) y
N3 H3A . 0.9100 ?
C1 O2 . 1.216(3) y
C1 O1 . 1.326(3) y
C1 C2 . 1.478(3) ?
C2 C6 . 1.367(3) ?
C2 C3 . 1.427(3) ?
C3 O3 . 1.265(3) y
C3 C4 . 1.449(3) ?
C4 C12 . 1.394(3) ?
C4 C5 . 1.413(3) ?
C5 C9 . 1.403(3) ?
C6 H6 . 0.9300 ?
C7 C8 . 1.504(3) ?
C7 H7A . 0.9700 ?
C7 H7B . 0.9700 ?
C8 H8A . 0.9700 ?
C8 H8B . 0.9700 ?
C9 C10 . 1.385(3) ?
C10 C11 . 1.414(3) ?
C11 C12 . 1.348(3) ?
C12 H12 . 0.9300 ?
C13 C14 . 1.509(3) ?
C13 H13A . 0.9700 ?
C13 H13B . 0.9700 ?
C14 H14A . 0.9700 ?
C14 H14B . 0.9700 ?
C15 C16 . 1.509(3) ?
C15 H15A . 0.9700 ?
C15 H15B . 0.9700 ?
C16 H16A . 0.9700 ?
C16 H16B . 0.9700 ?
C17 H17A . 0.9600 ?
C17 H17B . 0.9600 ?
C17 H17C . 0.9600 ?
O1 H1 . 0.8200 ?
O4 H42 . 0.969(10) ?
O4 H41 . 0.980(10) ?

loop_
_geom_hbond_atom_site_label_D
_geom_hbond_atom_site_label_H
_geom_hbond_atom_site_label_A
_geom_hbond_site_symmetry_A
_geom_hbond_distance_DH
_geom_hbond_distance_HA
_geom_hbond_distance_DA
_geom_hbond_angle_DHA
_geom_hbond_publ_flag
N3 H3A Cl 1_545 0.91 2.234 3.067(3) 152 yes
O1 H1 O3 1_555 0.82 1.762 2.524(3) 154 yes
O4 H42 O2 1_555 0.97(2) 1.87(2) 2.842(3) 178.11(18) yes
O4 H42 O1 1_555 0.97(2) 2.66(2) 3.300(3) 123.94(18) yes
O4 H41 Cl 3_565 0.98(2) 2.13(2) 3.111(3) 175.55(17) yes

loop_
_geom_torsion_atom_site_label_1
_geom_torsion_atom_site_label_2
_geom_torsion_atom_site_label_3
_geom_torsion_atom_site_label_4
_geom_torsion
O2 C1 C2 C6 -5.2(3)
O1 C1 C2 C6 174.9(2)
O2 C1 C2 C3 177.0(2)
O1 C1 C2 C3 -2.8(3)
C6 C2 C3 O3 -176.7(2)
C1 C2 C3 O3 1.1(3)
C6 C2 C3 C4 4.4(3)
C1 C2 C3 C4 -177.83(19)
O3 C3 C4 C12 -0.9(3)
C2 C3 C4 C12 178.02(19)
O3 C3 C4 C5 178.87(19)
C2 C3 C4 C5 -2.2(3)
C6 N1 C5 C9 -173.59(19)
C7 N1 C5 C9 15.9(3)
C6 N1 C5 C4 3.3(3)
C7 N1 C5 C4 -167.17(18)
C12 C4 C5 C9 -4.7(3)
C3 C4 C5 C9 175.53(18)
C12 C4 C5 N1 178.18(18)
C3 C4 C5 N1 -1.6(3)
C5 N1 C6 C2 -1.1(3)
C7 N1 C6 C2 170.08(19)
C3 C2 C6 N1 -3.0(3)
C1 C2 C6 N1 179.24(19)
C6 N1 C7 C8 -102.7(2)
C5 N1 C7 C8 68.0(3)
N1 C7 C8 F3 62.1(2)
N1 C5 C9 F2 4.2(3)
C4 C5 C9 F2 -172.79(17)
N1 C5 C9 C10 -178.45(19)
C4 C5 C9 C10 4.6(3)
C16 N2 C10 C9 -28.1(3)
C13 N2 C10 C9 130.9(2)
C16 N2 C10 C11 151.1(2)
C13 N2 C10 C11 -49.9(3)
F2 C9 C10 N2 -4.0(3)
C5 C9 C10 N2 178.60(19)
F2 C9 C10 C11 176.79(17)
C5 C9 C10 C11 -0.7(3)
N2 C10 C11 F1 -5.3(3)
C9 C10 C11 F1 174.02(18)
N2 C10 C11 C12 177.3(2)
C9 C10 C11 C12 -3.4(3)
F1 C11 C12 C4 -174.13(19)
C10 C11 C12 C4 3.3(3)
C5 C4 C12 C11 1.0(3)
C3 C4 C12 C11 -179.2(2)
C10 N2 C13 C14 136.7(2)
C16 N2 C13 C14 -62.0(2)
C17 N3 C14 C13 -178.69(19)
C15 N3 C14 C13 -54.2(2)
N2 C13 C14 N3 58.3(2)
C17 N3 C15 C16 177.85(18)
C14 N3 C15 C16 53.3(2)
C10 N2 C16 C15 -140.8(2)
C13 N2 C16 C15 58.6(2)
N3 C15 C16 N2 -54.1(3)

loop_
_cod_related_entry_id
_cod_related_entry_database
_cod_related_entry_code
1 ChemSpider 21107383
